data_4330023
loop_
_publ_author_name
'Ji Eon Kwon'
'Sumin Lee'
'Youngmin You'
'Kyung-Hwa Baek'
'Kei Ohkubo'
'Jaeheung Cho'
'Shunichi Fukuzumi'
'Injae Shin'
'Soo Young Park'
'Wonwoo Nam'

_publ_contact_author_address
; Department of Bioinspired Science
  Ewha Womans University
  Seoul 120-750
  Korea
;
_publ_contact_author_email jaeheung@ewha.ac.kr
_publ_contact_author_name 'Dr. Jaeheung Cho'
_publ_section_title
;
 Fluorescent Zinc Sensor with Minimized Proton-Induced Interferences:
 Photophysical Mechanism for Fluorescence Turn-On Response and Detection
 of Endogenous Free Zinc Ions
;
_journal_name_full 'Inorganic Chemistry'
_journal_page_first 8760
_journal_page_last 8774
_journal_paper_doi 10.1021/ic300476e
_journal_volume 51
_journal_year 2012
_chemical_formula_sum 'C32 H27 Cl2 N5 O10 Zn'
_chemical_formula_weight 777.86
_chemical_name_systematic
; 
 ? 
;
_space_group_IT_number 14
_symmetry_cell_setting monoclinic
_symmetry_space_group_name_Hall '-P 2ybc'
_symmetry_space_group_name_H-M 'P 1 21/c 1'
_atom_sites_solution_hydrogens geom
_atom_sites_solution_primary direct
_atom_sites_solution_secondary difmap
_audit_creation_method 'manual editing of form.cif'
_cell_angle_alpha 90.00
_cell_angle_beta 107.2770(10)
_cell_angle_gamma 90.00
_cell_formula_units_Z 4
_cell_length_a 10.9325(2)
_cell_length_b 16.4960(3)
_cell_length_c 18.1446(3)
_cell_measurement_reflns_used 9976
_cell_measurement_temperature 170(2)
_cell_measurement_theta_max 28.15
_cell_measurement_theta_min 2.31
_cell_volume 3124.60(10)
_computing_cell_refinement 'Bruker SAINT'
_computing_data_collection 'Bruker APEX2'
_computing_data_reduction 'Bruker SAINT'
_computing_molecular_graphics 'Bruker SHELXTL'
_computing_publication_material 'Bruker SHELXTL'
_computing_structure_refinement 'SHELXL-97 (Sheldrick, 2008)'
_computing_structure_solution 'SHELXS-97 (Sheldrick, 2008)'
_diffrn_ambient_temperature 170(2)
_diffrn_measured_fraction_theta_full 1.000
_diffrn_measured_fraction_theta_max 1.000
_diffrn_measurement_device_type 'Bruker APEX-II CCD'
_diffrn_measurement_method '\f and \w scans'
_diffrn_radiation_monochromator graphite
_diffrn_radiation_source 'fine-focus sealed tube'
_diffrn_radiation_type MoK\a
_diffrn_radiation_wavelength 0.71073
_diffrn_reflns_av_R_equivalents 0.0267
_diffrn_reflns_av_sigmaI/netI 0.0185
_diffrn_reflns_limit_h_max 14
_diffrn_reflns_limit_h_min -14
_diffrn_reflns_limit_k_max 20
_diffrn_reflns_limit_k_min -21
_diffrn_reflns_limit_l_max 23
_diffrn_reflns_limit_l_min -23
_diffrn_reflns_number 52186
_diffrn_reflns_theta_full 27.50
_diffrn_reflns_theta_max 27.50
_diffrn_reflns_theta_min 1.70
_exptl_absorpt_coefficient_mu 1.027
_exptl_absorpt_correction_T_max 0.9042
_exptl_absorpt_correction_T_min 0.8209
_exptl_absorpt_correction_type none
_exptl_crystal_colour yellow
_exptl_crystal_density_diffrn 1.654
_exptl_crystal_description Block
_exptl_crystal_F_000 1592
_exptl_crystal_size_max 0.20
_exptl_crystal_size_mid 0.20
_exptl_crystal_size_min 0.10
_refine_diff_density_max 0.405
_refine_diff_density_min -0.448
_refine_diff_density_rms 0.059
_refine_ls_extinction_method none
_refine_ls_goodness_of_fit_ref 0.951
_refine_ls_hydrogen_treatment mixed
_refine_ls_matrix_type full
_refine_ls_number_parameters 456
_refine_ls_number_reflns 7180
_refine_ls_number_restraints 0
_refine_ls_restrained_S_all 0.951
_refine_ls_R_factor_all 0.0365
_refine_ls_R_factor_gt 0.0296
_refine_ls_shift/su_max 0.001
_refine_ls_shift/su_mean 0.000
_refine_ls_structure_factor_coef Fsqd
_refine_ls_weighting_details 'calc w=1/[\s^2^(Fo^2^)+(0.1000P)^2^+0.0000P] where P=(Fo^2^+2Fc^2^)/3'
_refine_ls_weighting_scheme calc
_refine_ls_wR_factor_gt 0.1069
_refine_ls_wR_factor_ref 0.1150
_reflns_number_gt 6187
_reflns_number_total 7180
_reflns_threshold_expression >2sigma(I)
_cod_data_source_file ic300476e_si_002.cif
_cod_data_source_block chem104
_cod_database_code 4330023

loop_
_symmetry_equiv_pos_as_xyz
'x, y, z'
'-x, y+1/2, -z+1/2'
'-x, -y, -z'
'x, -y-1/2, z-1/2'

loop_
_atom_site_label
_atom_site_type_symbol
_atom_site_fract_x
_atom_site_fract_y
_atom_site_fract_z
_atom_site_U_iso_or_equiv
_atom_site_adp_type
_atom_site_occupancy
_atom_site_symmetry_multiplicity
_atom_site_calc_flag
_atom_site_refinement_flags
Zn1 Zn 0.666014(18) 0.391548(11) 0.802293(11) 0.02036(9) Uani 1 1 d .
N2 N 0.49113(13) 0.39186(8) 0.81509(8) 0.0194(3) Uani 1 1 d .
O2 O 0.30728(10) 0.43075(7) 0.83330(7) 0.0205(2) Uani 1 1 d .
N3 N 0.81334(13) 0.31787(8) 0.85483(8) 0.0227(3) Uani 1 1 d .
C8 C 0.48611(14) 0.51654(10) 0.89147(9) 0.0178(3) Uani 1 1 d .
Cl1 Cl 0.32461(4) 0.53889(3) 0.63764(3) 0.02979(12) Uani 1 1 d .
O6 O 0.29757(18) 0.55175(11) 0.70925(9) 0.0506(4) Uani 1 1 d .
Cl2 Cl 0.02008(4) 0.53727(2) 0.87688(3) 0.02482(11) Uani 1 1 d .
N1 N 0.61795(14) 0.29215(9) 0.71950(8) 0.0228(3) Uani 1 1 d .
N4 N 0.68022(13) 0.45127(9) 0.70790(8) 0.0232(3) Uani 1 1 d .
C16 C 0.66351(15) 0.60215(9) 0.96035(10) 0.0197(3) Uani 1 1 d .
H16 H 0.7524 0.6144 0.9753 0.024 Uiso 1 1 calc R
C3 C 0.28828(18) 0.22403(11) 0.70883(11) 0.0292(4) Uani 1 1 d .
H3 H 0.2870 0.1762 0.6794 0.035 Uiso 1 1 calc R
C17 C 0.61853(15) 0.53706(9) 0.91347(9) 0.0180(3) Uani 1 1 d .
C14 C 0.62229(16) 0.71943(10) 1.03562(10) 0.0232(3) Uani 1 1 d .
H14 H 0.7106 0.7332 1.0515 0.028 Uiso 1 1 calc R
C10 C 0.44669(15) 0.63292(10) 0.96362(9) 0.0192(3) Uani 1 1 d .
C11 C 0.36057(16) 0.68286(10) 0.98890(10) 0.0227(3) Uani 1 1 d .
H11 H 0.2715 0.6710 0.9729 0.027 Uiso 1 1 calc R
C9 C 0.40316(14) 0.56509(10) 0.91634(9) 0.0189(3) Uani 1 1 d .
H9 H 0.3145 0.5522 0.9011 0.023 Uiso 1 1 calc R
C6 C 0.28306(16) 0.36108(10) 0.78936(9) 0.0220(3) Uani 1 1 d .
C15 C 0.57950(15) 0.65167(10) 0.98699(9) 0.0189(3) Uani 1 1 d .
C13 C 0.53664(17) 0.76555(10) 1.06011(10) 0.0256(4) Uani 1 1 d .
H13 H 0.5668 0.8101 1.0938 0.031 Uiso 1 1 calc R
C7 C 0.43366(15) 0.44584(9) 0.84562(9) 0.0183(3) Uani 1 1 d .
C2 C 0.40321(17) 0.26502(10) 0.73790(10) 0.0238(3) Uani 1 1 d .
C12 C 0.40507(17) 0.74735(10) 1.03579(10) 0.0255(4) Uani 1 1 d .
H12 H 0.3469 0.7803 1.0522 0.031 Uiso 1 1 calc R
C5 C 0.16791(17) 0.31986(11) 0.76271(11) 0.0281(4) Uani 1 1 d .
H5 H 0.0914 0.3378 0.7722 0.034 Uiso 1 1 calc R
C1 C 0.52807(17) 0.23037(10) 0.73207(10) 0.0252(4) Uani 1 1 d .
H1A H 0.5704 0.2004 0.7802 0.030 Uiso 1 1 calc R
H1B H 0.5091 0.1910 0.6889 0.030 Uiso 1 1 calc R
C4 C 0.17359(17) 0.25018(12) 0.72100(11) 0.0315(4) Uani 1 1 d .
H4 H 0.0978 0.2193 0.7001 0.038 Uiso 1 1 calc R
C26 C 0.63088(16) 0.41225(11) 0.64047(10) 0.0244(3) Uani 1 1 d .
C29 C 0.73984(18) 0.56140(12) 0.64041(12) 0.0321(4) Uani 1 1 d .
H29 H 0.7786 0.6131 0.6417 0.038 Uiso 1 1 calc R
C30 C 0.73307(17) 0.52509(11) 0.70761(11) 0.0266(4) Uani 1 1 d .
H30 H 0.7667 0.5530 0.7552 0.032 Uiso 1 1 calc R
C27 C 0.63489(19) 0.44578(11) 0.57130(11) 0.0306(4) Uani 1 1 d .
H27 H 0.6005 0.4170 0.5243 0.037 Uiso 1 1 calc R
C28 C 0.68909(19) 0.52106(12) 0.57103(12) 0.0340(4) Uani 1 1 d .
H28 H 0.6917 0.5450 0.5239 0.041 Uiso 1 1 calc R
C25 C 0.56708(18) 0.33175(10) 0.64336(10) 0.0255(4) Uani 1 1 d .
H25A H 0.4737 0.3401 0.6323 0.031 Uiso 1 1 calc R
H25B H 0.5808 0.2957 0.6029 0.031 Uiso 1 1 calc R
C19 C 0.74426(17) 0.25338(11) 0.72839(11) 0.0275(4) Uani 1 1 d .
H19A H 0.7879 0.2819 0.6953 0.033 Uiso 1 1 calc R
H19B H 0.7307 0.1964 0.7107 0.033 Uiso 1 1 calc R
C20 C 0.82880(16) 0.25505(10) 0.81066(10) 0.0243(3) Uani 1 1 d .
C24 C 0.89214(16) 0.32506(11) 0.92683(11) 0.0276(4) Uani 1 1 d .
H24 H 0.8812 0.3696 0.9575 0.033 Uiso 1 1 calc R
C21 C 0.92358(18) 0.19779(11) 0.83851(12) 0.0318(4) Uani 1 1 d .
H21 H 0.9339 0.1539 0.8069 0.038 Uiso 1 1 calc R
O8 O -0.08641(12) 0.57525(8) 0.89697(8) 0.0338(3) Uani 1 1 d .
O10 O 0.12164(13) 0.52341(10) 0.94585(8) 0.0432(4) Uani 1 1 d .
O4 O 0.33159(16) 0.45356(9) 0.62427(11) 0.0485(4) Uani 1 1 d .
O9 O 0.06132(15) 0.59041(10) 0.82736(10) 0.0486(4) Uani 1 1 d .
O7 O -0.02318(15) 0.46257(9) 0.83904(11) 0.0517(4) Uani 1 1 d .
O5 O 0.22562(17) 0.57466(11) 0.57617(10) 0.0536(4) Uani 1 1 d .
O3 O 0.44345(16) 0.57599(10) 0.63935(12) 0.0551(5) Uani 1 1 d .
O1 O 0.70127(11) 0.48973(8) 0.88708(7) 0.0230(3) Uani 1 1 d .
C18 C 0.39647(16) 0.33595(10) 0.77806(9) 0.0208(3) Uani 1 1 d .
C22 C 1.00306(18) 0.20559(13) 0.91322(13) 0.0378(5) Uani 1 1 d .
H22 H 1.0678 0.1664 0.9337 0.045 Uiso 1 1 calc R
C23 C 0.98852(17) 0.26999(12) 0.95784(12) 0.0335(4) Uani 1 1 d .
H23 H 1.0437 0.2764 1.0089 0.040 Uiso 1 1 calc R
N5 N 0.8852(2) 0.31284(15) 0.59906(14) 0.0578(6) Uani 1 1 d .
C31 C 0.9396(2) 0.37163(19) 0.60045(16) 0.0546(6) Uani 1 1 d .
C32 C 1.0085(3) 0.4452(2) 0.6016(3) 0.0961(13) Uani 1 1 d .
H32A H 1.0235 0.4715 0.6520 0.144 Uiso 1 1 calc R
H32B H 0.9584 0.4814 0.5610 0.144 Uiso 1 1 calc R
H32C H 1.0908 0.4333 0.5928 0.144 Uiso 1 1 calc R
H33 H 0.765(2) 0.5133(13) 0.8958(13) 0.031(6) Uiso 1 1 d .

loop_
_atom_site_aniso_label
_atom_site_aniso_U_11
_atom_site_aniso_U_22
_atom_site_aniso_U_33
_atom_site_aniso_U_23
_atom_site_aniso_U_13
_atom_site_aniso_U_12
Zn1 0.02218(13) 0.02027(13) 0.01956(13) -0.00206(7) 0.00761(9) 0.00108(7)
N2 0.0211(7) 0.0189(7) 0.0175(7) -0.0018(5) 0.0049(6) -0.0012(5)
O2 0.0176(5) 0.0218(6) 0.0215(6) -0.0029(5) 0.0049(5) -0.0032(4)
N3 0.0225(7) 0.0222(7) 0.0258(7) -0.0007(6) 0.0108(6) 0.0005(5)
C8 0.0189(7) 0.0181(7) 0.0164(8) -0.0002(6) 0.0052(6) -0.0001(6)
Cl1 0.0323(2) 0.0267(2) 0.0324(3) 0.00560(17) 0.01274(19) 0.00237(16)
O6 0.0661(11) 0.0566(10) 0.0352(9) 0.0069(7) 0.0244(8) 0.0056(8)
Cl2 0.0191(2) 0.0269(2) 0.0286(2) 0.00229(16) 0.00725(17) -0.00023(15)
N1 0.0266(7) 0.0210(7) 0.0215(7) -0.0012(6) 0.0082(6) 0.0022(6)
N4 0.0248(7) 0.0237(7) 0.0214(7) -0.0001(6) 0.0072(6) 0.0003(5)
C16 0.0156(7) 0.0222(8) 0.0201(8) 0.0000(6) 0.0033(6) 0.0002(6)
C3 0.0368(10) 0.0212(8) 0.0273(10) -0.0047(7) 0.0060(8) -0.0071(7)
C17 0.0180(7) 0.0180(7) 0.0187(8) 0.0020(6) 0.0062(6) 0.0027(6)
C14 0.0243(8) 0.0228(8) 0.0215(8) -0.0025(7) 0.0052(7) -0.0021(6)
C10 0.0218(8) 0.0191(7) 0.0170(8) 0.0024(6) 0.0064(6) 0.0028(6)
C11 0.0232(8) 0.0238(8) 0.0238(8) 0.0004(7) 0.0110(7) 0.0009(6)
C9 0.0165(7) 0.0213(8) 0.0196(8) 0.0010(6) 0.0064(6) -0.0011(6)
C6 0.0248(8) 0.0196(8) 0.0202(8) -0.0008(6) 0.0047(7) -0.0036(6)
C15 0.0221(8) 0.0187(7) 0.0152(7) 0.0006(6) 0.0046(6) 0.0001(6)
C13 0.0358(9) 0.0191(8) 0.0213(8) -0.0038(7) 0.0076(7) -0.0009(7)
C7 0.0186(7) 0.0203(7) 0.0158(7) 0.0023(6) 0.0049(6) -0.0017(6)
C2 0.0314(9) 0.0197(8) 0.0199(8) -0.0006(6) 0.0073(7) -0.0033(7)
C12 0.0333(9) 0.0228(8) 0.0245(9) -0.0001(7) 0.0149(8) 0.0047(7)
C5 0.0246(8) 0.0277(9) 0.0301(10) -0.0021(7) 0.0054(7) -0.0082(7)
C1 0.0338(9) 0.0177(7) 0.0249(9) -0.0037(7) 0.0100(7) -0.0018(7)
C4 0.0282(9) 0.0302(9) 0.0333(10) -0.0050(8) 0.0048(8) -0.0107(7)
C26 0.0261(8) 0.0243(8) 0.0230(9) -0.0016(7) 0.0077(7) 0.0034(7)
C29 0.0341(10) 0.0268(9) 0.0368(11) 0.0061(8) 0.0128(9) -0.0019(7)
C30 0.0268(9) 0.0247(8) 0.0272(9) -0.0006(7) 0.0061(7) -0.0016(7)
C27 0.0370(10) 0.0314(9) 0.0226(9) -0.0008(8) 0.0079(8) 0.0019(8)
C28 0.0409(11) 0.0336(10) 0.0306(10) 0.0082(8) 0.0154(9) 0.0029(8)
C25 0.0336(9) 0.0223(8) 0.0194(8) -0.0021(7) 0.0061(7) -0.0010(7)
C19 0.0324(9) 0.0252(9) 0.0285(9) -0.0033(7) 0.0143(8) 0.0039(7)
C20 0.0249(8) 0.0225(8) 0.0284(9) 0.0010(7) 0.0121(7) -0.0008(6)
C24 0.0243(8) 0.0314(9) 0.0287(9) -0.0028(8) 0.0103(7) -0.0017(7)
C21 0.0303(9) 0.0252(9) 0.0422(11) -0.0030(8) 0.0141(8) 0.0027(7)
O8 0.0207(6) 0.0367(7) 0.0456(9) -0.0014(6) 0.0125(6) 0.0011(5)
O10 0.0285(7) 0.0639(10) 0.0317(8) 0.0040(7) 0.0004(6) 0.0107(7)
O4 0.0542(10) 0.0265(8) 0.0675(12) 0.0023(7) 0.0224(9) 0.0022(6)
O9 0.0476(9) 0.0491(9) 0.0582(11) 0.0221(8) 0.0297(8) 0.0058(7)
O7 0.0434(9) 0.0362(8) 0.0712(12) -0.0197(8) 0.0106(8) -0.0032(7)
O5 0.0580(10) 0.0582(11) 0.0405(9) 0.0135(8) 0.0083(8) 0.0211(8)
O3 0.0431(9) 0.0443(9) 0.0837(14) 0.0023(9) 0.0279(9) -0.0072(7)
O1 0.0154(5) 0.0256(6) 0.0285(6) -0.0088(5) 0.0071(5) -0.0019(5)
C18 0.0248(8) 0.0192(8) 0.0177(8) 0.0003(6) 0.0053(6) -0.0041(6)
C22 0.0266(9) 0.0346(10) 0.0492(13) 0.0040(9) 0.0066(9) 0.0077(8)
C23 0.0238(8) 0.0398(11) 0.0329(10) 0.0045(9) 0.0023(8) -0.0006(8)
N5 0.0442(11) 0.0724(16) 0.0590(14) 0.0090(11) 0.0185(10) -0.0038(11)
C31 0.0353(12) 0.0708(17) 0.0574(16) 0.0178(14) 0.0135(12) 0.0063(12)
C32 0.0521(18) 0.079(2) 0.152(4) 0.036(2) 0.022(2) -0.0078(16)

loop_
_atom_type_symbol
_atom_type_description
_atom_type_scat_dispersion_real
_atom_type_scat_dispersion_imag
_atom_type_scat_source
C C 0.0033 0.0016 'International Tables Vol C Tables 4.2.6.8 and 6.1.1.4'
H H 0.0000 0.0000 'International Tables Vol C Tables 4.2.6.8 and 6.1.1.4'
N N 0.0061 0.0033 'International Tables Vol C Tables 4.2.6.8 and 6.1.1.4'
O O 0.0106 0.0060 'International Tables Vol C Tables 4.2.6.8 and 6.1.1.4'
Cl Cl 0.1484 0.1585 'International Tables Vol C Tables 4.2.6.8 and 6.1.1.4'
Zn Zn 0.2839 1.4301 'International Tables Vol C Tables 4.2.6.8 and 6.1.1.4'

loop_
_geom_angle_atom_site_label_1
_geom_angle_atom_site_label_2
_geom_angle_atom_site_label_3
_geom_angle
N2 Zn1 N3 127.26(6)
N2 Zn1 N4 114.53(6)
N3 Zn1 N4 116.27(6)
N2 Zn1 N1 92.24(5)
N3 Zn1 N1 82.40(6)
N4 Zn1 N1 81.15(6)
N2 Zn1 O1 83.74(5)
N3 Zn1 O1 99.47(5)
N4 Zn1 O1 101.14(5)
N1 Zn1 O1 175.91(5)
C7 N2 C18 105.83(14)
C7 N2 Zn1 130.62(11)
C18 N2 Zn1 122.70(11)
C7 O2 C6 105.06(12)
C24 N3 C20 119.27(15)
C24 N3 Zn1 126.84(12)
C20 N3 Zn1 113.88(12)
C9 C8 C17 118.81(14)
C9 C8 C7 117.89(14)
C17 C8 C7 123.28(14)
O3 Cl1 O5 108.23(11)
O3 Cl1 O6 110.41(12)
O5 Cl1 O6 109.53(11)
O3 Cl1 O4 109.30(10)
O5 Cl1 O4 109.80(11)
O6 Cl1 O4 109.55(10)
O9 Cl2 O7 110.60(12)
O9 Cl2 O10 110.11(10)
O7 Cl2 O10 110.25(10)
O9 Cl2 O8 108.62(9)
O7 Cl2 O8 108.48(9)
O10 Cl2 O8 108.72(9)
C25 N1 C1 111.44(14)
C25 N1 C19 111.77(13)
C1 N1 C19 108.96(13)
C25 N1 Zn1 104.97(10)
C1 N1 Zn1 116.55(10)
C19 N1 Zn1 102.87(10)
C26 N4 C30 119.01(15)
C26 N4 Zn1 115.24(12)
C30 N4 Zn1 125.75(12)
C17 C16 C15 121.00(15)
C2 C3 C4 122.78(17)
C16 C17 O1 120.47(14)
C16 C17 C8 120.60(14)
O1 C17 C8 118.93(14)
C13 C14 C15 120.44(16)
C9 C10 C15 119.13(14)
C9 C10 C11 121.38(15)
C15 C10 C11 119.49(15)
C12 C11 C10 120.40(16)
C8 C9 C10 121.66(14)
O2 C6 C18 108.05(14)
O2 C6 C5 127.55(15)
C18 C6 C5 124.36(16)
C14 C15 C16 122.72(15)
C14 C15 C10 118.52(15)
C16 C15 C10 118.76(14)
C14 C13 C12 120.70(16)
N2 C7 O2 113.61(14)
N2 C7 C8 129.43(14)
O2 C7 C8 116.93(13)
C3 C2 C18 115.24(16)
C3 C2 C1 121.62(16)
C18 C2 C1 122.92(15)
C11 C12 C13 120.42(16)
C6 C5 C4 114.44(16)
N1 C1 C2 113.90(13)
C5 C4 C3 121.80(16)
N4 C26 C27 121.42(17)
N4 C26 C25 117.02(15)
C27 C26 C25 121.53(16)
C30 C29 C28 118.83(18)
N4 C30 C29 122.06(17)
C28 C27 C26 119.56(18)
C27 C28 C29 119.11(18)
N1 C25 C26 111.83(14)
N1 C19 C20 112.15(14)
N3 C20 C21 121.30(17)
N3 C20 C19 117.03(15)
C21 C20 C19 121.55(16)
N3 C24 C23 122.15(17)
C22 C21 C20 118.68(18)
C17 O1 Zn1 131.63(10)
C6 C18 C2 121.35(15)
C6 C18 N2 107.43(14)
C2 C18 N2 131.19(15)
C23 C22 C21 120.08(18)
C22 C23 C24 118.52(19)
N5 C31 C32 179.4(4)

loop_
_geom_bond_atom_site_label_1
_geom_bond_atom_site_label_2
_geom_bond_distance
Zn1 N2 1.9932(14)
Zn1 N3 2.0169(14)
Zn1 N4 2.0214(15)
Zn1 N1 2.1800(14)
Zn1 O1 2.1877(12)
N2 C7 1.304(2)
N2 C18 1.400(2)
O2 C7 1.3555(18)
O2 C6 1.379(2)
N3 C24 1.340(2)
N3 C20 1.351(2)
C8 C9 1.382(2)
C8 C17 1.424(2)
C8 C7 1.448(2)
Cl1 O3 1.4281(16)
Cl1 O5 1.4306(16)
Cl1 O6 1.4312(16)
Cl1 O4 1.4342(15)
Cl2 O9 1.4211(16)
Cl2 O7 1.4215(16)
Cl2 O10 1.4233(15)
Cl2 O8 1.4604(13)
N1 C25 1.479(2)
N1 C1 1.480(2)
N1 C19 1.487(2)
N4 C26 1.345(2)
N4 C30 1.349(2)
C16 C17 1.367(2)
C16 C15 1.417(2)
C3 C2 1.386(2)
C3 C4 1.404(3)
C17 O1 1.3837(18)
C14 C13 1.378(2)
C14 C15 1.415(2)
C10 C9 1.404(2)
C10 C15 1.421(2)
C10 C11 1.425(2)
C11 C12 1.359(2)
C6 C18 1.379(2)
C6 C5 1.385(2)
C13 C12 1.406(3)
C2 C18 1.392(2)
C2 C1 1.512(2)
C5 C4 1.388(3)
C26 C27 1.384(3)
C26 C25 1.508(2)
C29 C30 1.380(3)
C29 C28 1.386(3)
C27 C28 1.377(3)
C19 C20 1.505(3)
C20 C21 1.382(3)
C24 C23 1.378(3)
C21 C22 1.382(3)
C22 C23 1.373(3)
N5 C31 1.134(3)
C31 C32 1.425(4)
